data_7202187
loop_
_publ_author_name
'Liu, Wenlong'
'Ye, Lihua'
'Liu, Xinfang'
'Yuan, Limin'
'Jiang, Jiaxun'
'Yan, Chaoguo'

_publ_section_title
;
 Hydrothermal syntheses, structures and luminescent properties of d10
 metal--organic frameworks based on rigid
 3,3&#x2032;,5,5&#x2032;-azobenzenetetracarboxylic acid
;
_journal_issue 10
_journal_name_full CrystEngComm
_journal_page_first 1395
_journal_paper_doi 10.1039/b806360e
_journal_volume 10
_journal_year 2008
_chemical_formula_moiety 'C36 H28 N6 O10 Zn3'
_chemical_formula_sum 'C36 H28 N6 O10 Zn3'
_chemical_formula_weight 900.75
_chemical_name_systematic
;
?
;
_space_group_IT_number 15
_symmetry_cell_setting monoclinic
_symmetry_space_group_name_Hall '-C 2yc'
_symmetry_space_group_name_H-M 'C 1 2/c 1'
_atom_sites_solution_hydrogens geom
_atom_sites_solution_primary direct
_atom_sites_solution_secondary difmap
_audit_creation_method SHELXL-97
_cell_angle_alpha 90.00
_cell_angle_beta 112.1500(10)
_cell_angle_gamma 90.00
_cell_formula_units_Z 4
_cell_length_a 30.264(4)
_cell_length_b 5.8069(7)
_cell_length_c 21.163(3)
_cell_measurement_reflns_used 5618
_cell_measurement_temperature 296(2)
_cell_measurement_theta_max 27.24
_cell_measurement_theta_min 2.86
_cell_volume 3444.7(8)
_computing_cell_refinement 'Bruker SMART'
_computing_data_collection 'Bruker SMART'
_computing_data_reduction 'Bruker SAINT'
_computing_molecular_graphics 'Bruker SHELXTL'
_computing_publication_material 'Bruker SHELXTL'
_computing_structure_refinement 'Bruker SHELXTL'
_computing_structure_solution 'Bruker SHELXTL'
_diffrn_ambient_temperature 296(2)
_diffrn_measured_fraction_theta_full 0.995
_diffrn_measured_fraction_theta_max 0.995
_diffrn_measurement_device_type 'Bruker Smart Apex CCD'
_diffrn_measurement_method 'phi and omega scans'
_diffrn_radiation_monochromator graphite
_diffrn_radiation_source 'fine-focus sealed tube'
_diffrn_radiation_type MoK\a
_diffrn_radiation_wavelength 0.71073
_diffrn_reflns_av_R_equivalents 0.0445
_diffrn_reflns_av_sigmaI/netI 0.0443
_diffrn_reflns_limit_h_max 36
_diffrn_reflns_limit_h_min -34
_diffrn_reflns_limit_k_max 6
_diffrn_reflns_limit_k_min -7
_diffrn_reflns_limit_l_max 25
_diffrn_reflns_limit_l_min -25
_diffrn_reflns_number 12743
_diffrn_reflns_theta_full 26.00
_diffrn_reflns_theta_max 26.00
_diffrn_reflns_theta_min 2.04
_exptl_absorpt_coefficient_mu 2.143
_exptl_absorpt_correction_T_max 0.6238
_exptl_absorpt_correction_T_min 0.5411
_exptl_absorpt_correction_type multi-scan
_exptl_absorpt_process_details 'SADABS, Bruker(2000)'
_exptl_crystal_colour yellow
_exptl_crystal_density_diffrn 1.737
_exptl_crystal_density_method 'not measured'
_exptl_crystal_description needle
_exptl_crystal_F_000 1824
_exptl_crystal_size_max 0.40
_exptl_crystal_size_mid 0.24
_exptl_crystal_size_min 0.22
_refine_diff_density_max 0.420
_refine_diff_density_min -0.915
_refine_diff_density_rms 0.082
_refine_ls_extinction_method none
_refine_ls_goodness_of_fit_ref 1.045
_refine_ls_hydrogen_treatment constr
_refine_ls_matrix_type full
_refine_ls_number_parameters 219
_refine_ls_number_reflns 3364
_refine_ls_number_restraints 0
_refine_ls_restrained_S_all 1.045
_refine_ls_R_factor_all 0.0596
_refine_ls_R_factor_gt 0.0463
_refine_ls_shift/su_max 0.000
_refine_ls_shift/su_mean 0.000
_refine_ls_structure_factor_coef Fsqd
_refine_ls_weighting_details 'calc w=1/[\s^2^(Fo^2^)+(0.0600P)^2^+1.9900P] where P=(Fo^2^+2Fc^2^)/3'
_refine_ls_weighting_scheme calc
_refine_ls_wR_factor_gt 0.1063
_refine_ls_wR_factor_ref 0.1095
_reflns_number_gt 2680
_reflns_number_total 3364
_reflns_threshold_expression >2sigma(I)
_cod_data_source_file b806360e.txt
_cod_data_source_block compound4
_cod_original_sg_symbol_H-M 'C 2/c '
_cod_database_code 7202187

loop_
_symmetry_equiv_pos_as_xyz
'x, y, z'
'-x, y, -z+1/2'
'x+1/2, y+1/2, z'
'-x+1/2, y+1/2, -z+1/2'
'-x, -y, -z'
'x, -y, z-1/2'
'-x+1/2, -y+1/2, -z'
'x+1/2, -y+1/2, z-1/2'

loop_
_atom_site_label
_atom_site_type_symbol
_atom_site_fract_x
_atom_site_fract_y
_atom_site_fract_z
_atom_site_U_iso_or_equiv
_atom_site_adp_type
_atom_site_occupancy
_atom_site_symmetry_multiplicity
_atom_site_calc_flag
_atom_site_refinement_flags
_atom_site_disorder_assembly
_atom_site_disorder_group
Zn1 Zn 0.0000 0.08886(11) 0.2500 0.03555(18) Uani 1 2 d S . .
Zn2 Zn 0.233718(15) 0.82219(7) 0.69744(2) 0.03546(15) Uani 1 1 d . . .
O1 O 0.00926(9) 0.2885(4) 0.32807(14) 0.0386(6) Uani 1 1 d . . .
O2 O 0.07216(10) 0.0804(5) 0.39019(14) 0.0403(6) Uani 1 1 d . . .
O3 O 0.16706(9) 0.7596(5) 0.64094(13) 0.0373(6) Uani 1 1 d . . .
O4 O 0.18536(10) 0.4176(5) 0.60877(14) 0.0437(7) Uani 1 1 d . . .
O5 O 0.26058(9) 0.6467(4) 0.77988(14) 0.0393(6) Uani 1 1 d . . .
H5 H 0.2777 0.7195 0.8142 0.047 Uiso 1 1 d R . .
N1 N -0.00347(12) 0.9300(6) 0.47561(17) 0.0400(8) Uani 1 1 d . . .
N2 N 0.05305(11) -0.1183(6) 0.24584(17) 0.036 Uani 1 1 d . . .
N3 N 0.27162(10) 0.7764(5) 0.63557(15) 0.030 Uani 1 1 d . . .
C1 C 0.05462(13) 0.4198(7) 0.43980(19) 0.0355(8) Uani 1 1 d . . .
C2 C 0.09773(14) 0.4068(7) 0.4961(2) 0.0365(8) Uani 1 1 d . . .
H2 H 0.1186 0.2849 0.5005 0.044 Uiso 1 1 calc R . .
C3 C 0.10894(14) 0.5787(7) 0.5454(2) 0.0400(9) Uani 1 1 d . . .
C4 C 0.07672(13) 0.7543(7) 0.54007(19) 0.0364(8) Uani 1 1 d . . .
H4 H 0.0844 0.8695 0.5730 0.044 Uiso 1 1 calc R . .
C5 C 0.03310(13) 0.7590(7) 0.4859(2) 0.0378(9) Uani 1 1 d . . .
C6 C 0.02230(13) 0.5913(6) 0.43486(19) 0.0352(8) Uani 1 1 d . . .
H6 H -0.0066 0.5960 0.3978 0.042 Uiso 1 1 calc R . .
C7 C 0.04491(13) 0.2457(7) 0.3822(2) 0.0372(9) Uani 1 1 d . . .
C8 C 0.15785(13) 0.5818(7) 0.60322(19) 0.035 Uani 1 1 d . . .
C9 C 0.07683(15) -0.0665(7) 0.2059(2) 0.0455(10) Uani 1 1 d . . .
H9 H 0.0696 0.0703 0.1812 0.055 Uiso 1 1 calc R . .
C10 C 0.11218(14) -0.2094(8) 0.1996(2) 0.0428(10) Uani 1 1 d . . .
H10 H 0.1286 -0.1683 0.1719 0.051 Uiso 1 1 calc R . .
C11 C 0.12184(14) -0.4117(7) 0.2354(2) 0.0436(10) Uani 1 1 d . . .
H11 H 0.1445 -0.5127 0.2313 0.052 Uiso 1 1 calc R . .
C12 C 0.09802(15) -0.4654(7) 0.2775(2) 0.0439(10) Uani 1 1 d . . .
H12 H 0.1047 -0.6005 0.3030 0.053 Uiso 1 1 calc R . .
C13 C 0.06395(15) -0.3137(7) 0.2807(2) 0.045 Uani 1 1 d . . .
H13 H 0.0477 -0.3503 0.3090 0.054 Uiso 1 1 calc R . .
C14 C 0.27370(15) 0.9354(7) 0.5922(2) 0.040 Uani 1 1 d . . .
H14 H 0.2559 1.0693 0.5876 0.047 Uiso 1 1 calc R . .
C15 C 0.30196(16) 0.9102(8) 0.5528(2) 0.0505(11) Uani 1 1 d . . .
H15 H 0.3029 1.0250 0.5227 0.061 Uiso 1 1 calc R . .
C16 C 0.32790(15) 0.7132(7) 0.5599(2) 0.0476(10) Uani 1 1 d . . .
H16 H 0.3474 0.6938 0.5352 0.057 Uiso 1 1 calc R . .
C17 C 0.32533(15) 0.5448(8) 0.6032(2) 0.0452(10) Uani 1 1 d . . .
H17 H 0.3424 0.4084 0.6077 0.054 Uiso 1 1 calc R . .
C18 C 0.29647(14) 0.5814(7) 0.6408(2) 0.0388(9) Uani 1 1 d . . .
H18 H 0.2945 0.4666 0.6703 0.047 Uiso 1 1 calc R . .

loop_
_atom_site_aniso_label
_atom_site_aniso_U_11
_atom_site_aniso_U_22
_atom_site_aniso_U_33
_atom_site_aniso_U_23
_atom_site_aniso_U_13
_atom_site_aniso_U_12
Zn1 0.0353(3) 0.0309(3) 0.0363(3) 0.000 0.0087(3) 0.000
Zn2 0.0297(2) 0.0295(2) 0.0391(3) -0.00143(18) 0.00375(18) -0.00029(18)
O1 0.0358(14) 0.0307(14) 0.0427(15) -0.0117(11) 0.0075(12) -0.0040(11)
O2 0.0410(15) 0.0444(16) 0.0390(15) -0.0022(12) 0.0191(12) -0.0002(13)
O3 0.0314(13) 0.0415(15) 0.0288(13) -0.0114(11) -0.0002(10) -0.0033(11)
O4 0.0376(14) 0.0443(16) 0.0354(14) 0.0054(12) -0.0019(11) 0.0140(13)
O5 0.0331(13) 0.0289(14) 0.0407(14) 0.0005(11) -0.0034(11) -0.0008(11)
N1 0.0381(18) 0.0313(17) 0.0432(18) -0.0042(13) 0.0068(15) 0.0092(14)
N2 0.028 0.034 0.047 -0.001 0.014 -0.001
N3 0.032 0.030 0.032 -0.003 0.014 -0.002
C1 0.0341(19) 0.0328(19) 0.0353(19) -0.0008(16) 0.0082(16) -0.0026(16)
C2 0.0331(19) 0.0325(19) 0.041(2) 0.0006(16) 0.0102(16) 0.0011(15)
C3 0.0308(19) 0.034(2) 0.044(2) 0.0026(17) 0.0010(16) -0.0025(16)
C4 0.0339(19) 0.035(2) 0.035(2) -0.0066(16) 0.0066(15) 0.0020(16)
C5 0.035(2) 0.032(2) 0.041(2) -0.0010(16) 0.0085(16) 0.0057(16)
C6 0.0295(18) 0.0309(19) 0.0376(19) 0.0006(16) 0.0038(15) 0.0003(15)
C7 0.0314(19) 0.035(2) 0.045(2) -0.0028(17) 0.0141(17) -0.0046(16)
C8 0.028 0.036 0.037 0.005 0.007 0.001
C9 0.042(2) 0.035(2) 0.045(2) 0.0061(18) -0.0001(18) 0.0025(18)
C10 0.039(2) 0.053(3) 0.043(2) 0.0016(19) 0.0230(18) -0.0110(19)
C11 0.034(2) 0.038(2) 0.046(2) -0.0090(18) 0.0010(17) 0.0097(17)
C12 0.044(2) 0.026(2) 0.048(2) 0.0019(17) 0.0022(19) 0.0093(17)
C13 0.041 0.052 0.044 0.002 0.020 -0.014
C14 0.041 0.039 0.040 0.003 0.016 0.000
C15 0.046(2) 0.050(3) 0.052(3) 0.010(2) 0.0146(19) -0.014(2)
C16 0.046(2) 0.043(3) 0.052(3) -0.010(2) 0.0162(19) -0.0100(19)
C17 0.044(2) 0.049(3) 0.042(2) -0.0092(19) 0.0146(18) 0.0035(19)
C18 0.038(2) 0.035(2) 0.050(2) 0.0016(17) 0.0253(18) -0.0012(16)

loop_
_atom_type_symbol
_atom_type_description
_atom_type_scat_dispersion_real
_atom_type_scat_dispersion_imag
_atom_type_scat_source
C C 0.0033 0.0016 'International Tables Vol C Tables 4.2.6.8 and 6.1.1.4'
H H 0.0000 0.0000 'International Tables Vol C Tables 4.2.6.8 and 6.1.1.4'
N N 0.0061 0.0033 'International Tables Vol C Tables 4.2.6.8 and 6.1.1.4'
O O 0.0106 0.0060 'International Tables Vol C Tables 4.2.6.8 and 6.1.1.4'
Zn Zn 0.2839 1.4301 'International Tables Vol C Tables 4.2.6.8 and 6.1.1.4'

loop_
_geom_angle_atom_site_label_1
_geom_angle_atom_site_label_2
_geom_angle_atom_site_label_3
_geom_angle
_geom_angle_site_symmetry_1
_geom_angle_site_symmetry_3
_geom_angle_publ_flag
O1 Zn1 O1 107.04(17) . 2 ?
O1 Zn1 N2 100.29(12) . 2 ?
O1 Zn1 N2 121.64(12) 2 2 ?
O1 Zn1 N2 121.64(12) . . ?
O1 Zn1 N2 100.28(12) 2 . ?
N2 Zn1 N2 107.50(18) 2 . ?
O5 Zn2 O5 108.93(6) . 4_556 ?
O5 Zn2 O3 116.37(12) . . ?
O5 Zn2 O3 107.93(11) 4_556 . ?
O5 Zn2 N3 111.32(12) . . ?
O5 Zn2 N3 105.34(12) 4_556 . ?
O3 Zn2 N3 106.34(12) . . ?
C7 O1 Zn1 116.8(2) . . ?
C8 O3 Zn2 117.9(2) . . ?
Zn2 O5 Zn2 135.29(15) . 4_546 ?
Zn2 O5 H5 115.8 . . ?
Zn2 O5 H5 108.1 4_546 . ?
N1 N1 C5 115.9(4) 5_576 . ?
C13 N2 C9 117.8(4) . . ?
C13 N2 Zn1 121.1(3) . . ?
C9 N2 Zn1 121.1(3) . . ?
C14 N3 C18 118.4(3) . . ?
C14 N3 Zn2 122.4(3) . . ?
C18 N3 Zn2 119.1(3) . . ?
C6 C1 C2 120.9(4) . . ?
C6 C1 C7 120.2(3) . . ?
C2 C1 C7 118.8(3) . . ?
C3 C2 C1 119.1(4) . . ?
C3 C2 H2 120.5 . . ?
C1 C2 H2 120.5 . . ?
C4 C3 C2 120.1(3) . . ?
C4 C3 C8 119.8(3) . . ?
C2 C3 C8 120.0(4) . . ?
C5 C4 C3 120.3(4) . . ?
C5 C4 H4 119.9 . . ?
C3 C4 H4 119.9 . . ?
C4 C5 C6 119.9(3) . . ?
C4 C5 N1 125.2(3) . . ?
C6 C5 N1 114.9(3) . . ?
C1 C6 C5 119.6(3) . . ?
C1 C6 H6 120.2 . . ?
C5 C6 H6 120.2 . . ?
O2 C7 O1 125.0(4) . . ?
O2 C7 C1 119.2(3) . . ?
O1 C7 C1 115.7(3) . . ?
O4 C8 O3 125.8(3) . . ?
O4 C8 C3 118.7(3) . . ?
O3 C8 C3 115.5(3) . . ?
N2 C9 C10 122.7(4) . . ?
N2 C9 H9 118.6 . . ?
C10 C9 H9 118.6 . . ?
C11 C10 C9 117.9(4) . . ?
C11 C10 H10 121.1 . . ?
C9 C10 H10 121.1 . . ?
C10 C11 C12 119.9(4) . . ?
C10 C11 H11 120.0 . . ?
C12 C11 H11 120.0 . . ?
C11 C12 C13 118.2(4) . . ?
C11 C12 H12 120.9 . . ?
C13 C12 H12 120.9 . . ?
N2 C13 C12 123.6(4) . . ?
N2 C13 H13 118.2 . . ?
C12 C13 H13 118.2 . . ?
N3 C14 C15 122.5(4) . . ?
N3 C14 H14 118.8 . . ?
C15 C14 H14 118.8 . . ?
C16 C15 C14 118.3(4) . . ?
C16 C15 H15 120.8 . . ?
C14 C15 H15 120.8 . . ?
C17 C16 C15 120.0(4) . . ?
C17 C16 H16 120.0 . . ?
C15 C16 H16 120.0 . . ?
C16 C17 C18 118.6(4) . . ?
C16 C17 H17 120.7 . . ?
C18 C17 H17 120.7 . . ?
N3 C18 C17 122.1(4) . . ?
N3 C18 H18 118.9 . . ?
C17 C18 H18 118.9 . . ?

loop_
_geom_bond_atom_site_label_1
_geom_bond_atom_site_label_2
_geom_bond_distance
_geom_bond_site_symmetry_2
_geom_bond_publ_flag
Zn1 O1 1.950(3) . ?
Zn1 O1 1.950(3) 2 ?
Zn1 N2 2.035(3) 2 ?
Zn1 N2 2.035(3) . ?
Zn2 O5 1.917(3) . ?
Zn2 O5 1.936(3) 4_556 ?
Zn2 O3 1.953(2) . ?
Zn2 N3 2.058(3) . ?
O1 C7 1.267(5) . ?
O2 C7 1.235(5) . ?
O3 C8 1.270(5) . ?
O4 C8 1.242(5) . ?
O5 Zn2 1.936(3) 4_546 ?
O5 H5 0.8311 . ?
N1 N1 1.268(6) 5_576 ?
N1 C5 1.441(5) . ?
N2 C13 1.326(5) . ?
N2 C9 1.335(6) . ?
N3 C14 1.319(5) . ?
N3 C18 1.341(5) . ?
C1 C6 1.372(6) . ?
C1 C2 1.398(5) . ?
C1 C7 1.525(6) . ?
C2 C3 1.390(6) . ?
C2 H2 0.9300 . ?
C3 C4 1.386(6) . ?
C3 C8 1.524(5) . ?
C4 C5 1.385(5) . ?
C4 H4 0.9300 . ?
C5 C6 1.398(5) . ?
C6 H6 0.9300 . ?
C9 C10 1.400(6) . ?
C9 H9 0.9300 . ?
C10 C11 1.369(6) . ?
C10 H10 0.9300 . ?
C11 C12 1.376(6) . ?
C11 H11 0.9300 . ?
C12 C13 1.378(6) . ?
C12 H12 0.9300 . ?
C13 H13 0.9300 . ?
C14 C15 1.410(6) . ?
C14 H14 0.9300 . ?
C15 C16 1.363(7) . ?
C15 H15 0.9300 . ?
C16 C17 1.362(6) . ?
C16 H16 0.9300 . ?
C17 C18 1.402(6) . ?
C17 H17 0.9300 . ?
C18 H18 0.9300 . ?
